data_2243088
loop_
_publ_author_name
'Wickramasinhage, Ravindra N.'
'McAdam, C. John'
'Hanton, Lyall R.'
'Moratti, Stephen C.'
'Simpson, Jim'

_publ_section_title
;
 The structure and Hirshfeld surface analysis of the salt
 3-methacrylamido-<i>N</i>,<i>N</i>,<i>N</i>-trimethylpropan-1-aminium
 2-acrylamido-2-methylpropane-1-sulfonate
;
_journal_coeditor_code VM2221
_journal_issue 10
_journal_name_full 'Acta Crystallographica Section E'
_journal_page_first 1445
_journal_page_last 1451
_journal_paper_doi 10.1107/S2056989019012003
_journal_volume 75
_journal_year 2019
_chemical_formula_iupac 'C10 H21 N2 O +, C7 H12 N O4 S -'
_chemical_formula_moiety 'C10 H21 N2 O +, C7 H12 N O4 S -'
_chemical_formula_sum 'C17 H33 N3 O5 S'
_chemical_formula_weight 391.52
_chemical_name_systematic
;
3-Methacrylamido-<i>N</i>,<i>N</i>,<i>N</i>-trimethylpropan-1-aminium
2-acrylamido-2-methylpropane-1-sulfonate
;
_space_group_crystal_system orthorhombic
_space_group_IT_number 29
_space_group_name_Hall 'P 2c -2ac'
_space_group_name_H-M_alt 'P c a 21'
_symmetry_space_group_name_Hall 'P 2c -2ac'
_symmetry_space_group_name_H-M 'P c a 21'
_atom_sites_solution_hydrogens mixed
_audit_creation_method SHELXL-2018/1
_cell_angle_alpha 90
_cell_angle_beta 90
_cell_angle_gamma 90
_cell_formula_units_Z 8
_cell_length_a 17.5093(7)
_cell_length_b 7.8052(3)
_cell_length_c 30.3155(13)
_cell_measurement_reflns_used 4725
_cell_measurement_temperature 100(2)
_cell_measurement_theta_max 72.7920
_cell_measurement_theta_min 5.2080
_cell_volume 4143.0(3)
_computing_cell_refinement
;
CrysAlis PRO (Rigaku OD, 2018)
;
_computing_data_collection
;
CrysAlis PRO (Rigaku OD, 2018)
;
_computing_data_reduction
;
CrysAlis PRO (Rigaku OD, 2018)
;
_computing_molecular_graphics
;
Mercury (Macrae <i>et al.</i>, 2008)
;
_computing_publication_material
;
SHELXL2018 (Sheldrick, 2015b), enCIFer (Allen <i>et al.</i>,
2004),
PLATON (Spek, 2009), publCIF (Westrip 2010) and WinGX
(Farrugia, 2012)
;
_computing_structure_refinement
;
SHELXL2018 (Sheldrick, 2015b) and <i>TITAN</i> (Hunter & Simpson,
1999)
;
_computing_structure_solution
;
SHELXT (Sheldrick, 2015a)
;
_diffrn_ambient_temperature 100(2)
_diffrn_detector_area_resol_mean 5.1725
_diffrn_measured_fraction_theta_full 0.998
_diffrn_measured_fraction_theta_max 0.969
_diffrn_measurement_device_type 'Rigaku Oxford Diffraction SuperNova, Dual, Cu at zero, Atlas'
_diffrn_measurement_method '\w scans'
_diffrn_radiation_source 'SuperNova (Cu) X-ray Source'
_diffrn_radiation_type CuK\a
_diffrn_radiation_wavelength 1.54184
_diffrn_reflns_av_R_equivalents 0.0540
_diffrn_reflns_av_unetI/netI 0.0612
_diffrn_reflns_limit_h_max 15
_diffrn_reflns_limit_h_min -21
_diffrn_reflns_limit_k_max 6
_diffrn_reflns_limit_k_min -9
_diffrn_reflns_limit_l_max 36
_diffrn_reflns_limit_l_min -36
_diffrn_reflns_number 10436
_diffrn_reflns_theta_full 67.684
_diffrn_reflns_theta_max 72.795
_diffrn_reflns_theta_min 5.052
_diffrn_standards_number 0
_exptl_absorpt_coefficient_mu 1.653
_exptl_absorpt_correction_T_max 1.00000
_exptl_absorpt_correction_T_min 0.58941
_exptl_absorpt_correction_type multi-scan
_exptl_absorpt_process_details
;
(CrysAlis PRO; Rigaku OD, 2018)
;
_exptl_crystal_colour colourless
_exptl_crystal_density_diffrn 1.255
_exptl_crystal_density_method 'not measured'
_exptl_crystal_description plate
_exptl_crystal_F_000 1696
_exptl_crystal_size_max 0.460
_exptl_crystal_size_mid 0.270
_exptl_crystal_size_min 0.110
_refine_diff_density_max 0.642
_refine_diff_density_min -0.324
_refine_ls_abs_structure_details
;
 Refined as an inversion twin.
;
_refine_ls_abs_structure_Flack 0.47(4)
_refine_ls_extinction_method none
_refine_ls_goodness_of_fit_ref 1.029
_refine_ls_hydrogen_treatment mixed
_refine_ls_matrix_type full
_refine_ls_number_parameters 494
_refine_ls_number_reflns 5961
_refine_ls_number_restraints 31
_refine_ls_restrained_S_all 1.049
_refine_ls_R_factor_all 0.0711
_refine_ls_R_factor_gt 0.0596
_refine_ls_shift/su_max 0.000
_refine_ls_shift/su_mean 0.000
_refine_ls_structure_factor_coef Fsqd
_refine_ls_weighting_details 'w=1/[\s^2^(Fo^2^)+(0.1018P)^2^+1.0621P] where P=(Fo^2^+2Fc^2^)/3'
_refine_ls_weighting_scheme calc
_refine_ls_wR_factor_gt 0.1581
_refine_ls_wR_factor_ref 0.1725
_reflns_number_gt 5040
_reflns_number_total 5961
_reflns_threshold_expression 'I > 2\s(I)'
_cod_data_source_file vm2221sup1.cif
_cod_data_source_block I
_cod_database_code 2243088
_shelx_space_group_comment
;
The symmetry employed for this shelxl refinement is uniquely defined
by the following loop, which should always be used as a source of
symmetry information in preference to the above space-group names.
They are only intended as comments.
;
_shelx_estimated_absorpt_t_min 0.517
_shelx_estimated_absorpt_t_max 0.839

loop_
_space_group_symop_operation_xyz
'x, y, z'
'-x, -y, z+1/2'
'x+1/2, -y, z'
'-x+1/2, y, z+1/2'

loop_
_atom_site_type_symbol
_atom_site_label
_atom_site_fract_x
_atom_site_fract_y
_atom_site_fract_z
_atom_site_U_iso_or_equiv
_atom_site_adp_type
_atom_site_calc_flag
_atom_site_occupancy
C C18 0.6830(4) 0.9831(8) 0.5183(3) 0.0247(16) Uani d 1
H H18A 0.690198 0.878168 0.535604 0.037 Uiso calc 1
H H18B 0.693085 1.083025 0.537028 0.037 Uiso calc 1
H H18C 0.718325 0.983217 0.493281 0.037 Uiso calc 1
C C19 0.5921(5) 1.1545(9) 0.4766(3) 0.0349(17) Uani d 1
H H19A 0.595183 1.252064 0.496889 0.052 Uiso calc 1
H H19B 0.541887 1.153142 0.462385 0.052 Uiso calc 1
H H19C 0.631985 1.165139 0.454063 0.052 Uiso calc 1
C C110 0.5495(5) 0.9882(10) 0.5403(3) 0.037(2) Uani d 1
H H11A 0.560070 1.086234 0.559514 0.055 Uiso calc 1
H H11B 0.556169 0.881640 0.556894 0.055 Uiso calc 1
H H11C 0.496835 0.995378 0.529420 0.055 Uiso calc 1
N N11 0.6035(4) 0.9905(6) 0.5019(2) 0.0258(14) Uani d 1
C C11 0.5863(4) 0.8365(8) 0.4734(2) 0.0247(14) Uani d 1
H H11D 0.530261 0.826601 0.470045 0.030 Uiso calc 1
H H11E 0.604392 0.732378 0.488861 0.030 Uiso calc 1
C C12 0.6220(3) 0.8411(7) 0.4280(2) 0.0250(12) Uani d 1
H H12A 0.677882 0.857686 0.430586 0.030 Uiso calc 1
H H12B 0.600668 0.937774 0.410867 0.030 Uiso calc 1
C C13 0.6053(3) 0.6730(7) 0.4046(2) 0.0249(12) Uani d 1
H H13A 0.637844 0.581781 0.417331 0.030 Uiso calc 1
H H13B 0.551289 0.640957 0.409807 0.030 Uiso calc 1
N N12 0.6191(3) 0.6838(6) 0.35712(17) 0.0224(10) Uani d 1
H H12N 0.578(4) 0.693(9) 0.343(3) 0.027 Uiso d 1
C C14 0.6881(3) 0.6571(7) 0.3401(2) 0.0198(11) Uani d 1
O O11 0.7443(2) 0.6223(6) 0.36331(15) 0.0272(9) Uani d 1
C C15 0.6946(4) 0.6717(8) 0.2908(2) 0.0261(13) Uani d 1
C C16 0.7639(4) 0.6354(9) 0.2722(2) 0.0358(15) Uani d 1
H H16A 0.770611 0.644668 0.241236 0.043 Uiso calc 1
H H16B 0.805393 0.600812 0.290379 0.043 Uiso calc 1
C C17 0.6299(4) 0.7244(13) 0.2650(3) 0.047(2) Uani d 1
H H17A 0.644894 0.733716 0.233933 0.071 Uiso calc 1
H H17B 0.611814 0.835987 0.275506 0.071 Uiso calc 1
H H17C 0.588996 0.639623 0.267955 0.071 Uiso calc 1
O O12 0.4219(3) 0.8164(6) 0.42637(18) 0.0348(11) Uani d 1
O O13 0.4113(5) 1.1199(7) 0.4319(2) 0.067(2) Uani d 1
O O14 0.3005(3) 0.9400(12) 0.4408(2) 0.070(2) Uani d 1
S S1 0.37335(9) 0.9620(2) 0.41979(5) 0.0265(4) Uani d 1
C C111 0.3578(4) 0.9838(7) 0.3621(3) 0.0221(15) Uani d 1
H H11F 0.330598 1.093499 0.357282 0.026 Uiso calc 1
H H11G 0.408354 0.994452 0.347790 0.026 Uiso calc 1
C C112 0.3129(3) 0.8423(7) 0.33741(19) 0.0195(11) Uani d 1
C C113 0.2292(3) 0.8345(8) 0.3513(2) 0.0302(14) Uani d 1
H H11H 0.203429 0.742638 0.335013 0.045 Uiso calc 1
H H11I 0.204478 0.944182 0.344692 0.045 Uiso calc 1
H H11J 0.225960 0.811578 0.382995 0.045 Uiso calc 1
C C114 0.3169(4) 0.8832(9) 0.2880(2) 0.0285(13) Uani d 1
H H11K 0.370443 0.891877 0.278843 0.043 Uiso calc 1
H H11L 0.290935 0.992159 0.282197 0.043 Uiso calc 1
H H11M 0.291816 0.791602 0.271238 0.043 Uiso calc 1
N N13 0.3453(3) 0.6713(6) 0.34566(17) 0.0204(10) Uani d 1
H H13N 0.309(4) 0.600(9) 0.354(2) 0.025 Uiso d 1
C C115 0.4176(3) 0.6236(7) 0.33943(19) 0.0198(11) Uani d 1
O O15 0.4681(2) 0.7184(5) 0.32397(14) 0.0233(8) Uani d 1
C C116 0.4340(3) 0.4425(8) 0.3526(2) 0.0238(12) Uani d 1
H H116 0.396813 0.383181 0.369559 0.029 Uiso calc 1
C C117 0.4965(4) 0.3618(8) 0.3420(3) 0.0337(15) Uani d 1
H H11N 0.534618 0.418056 0.324986 0.040 Uiso calc 1
H H11O 0.504003 0.246658 0.351177 0.040 Uiso calc 1
C C28 0.4323(4) 0.4759(9) 0.4825(3) 0.0251(16) Uani d 1
H H28A 0.438522 0.577869 0.464020 0.038 Uiso calc 1
H H28B 0.440159 0.372881 0.464636 0.038 Uiso calc 1
H H28C 0.469854 0.478512 0.506503 0.038 Uiso calc 1
C C29 0.3427(5) 0.3137(9) 0.5288(3) 0.0353(17) Uani d 1
H H29A 0.381784 0.309600 0.551935 0.053 Uiso calc 1
H H29B 0.347640 0.212808 0.509783 0.053 Uiso calc 1
H H29C 0.291909 0.314495 0.542420 0.053 Uiso calc 1
C C210 0.2971(4) 0.4666(10) 0.4641(3) 0.0319(16) Uani d 1
H H21A 0.245390 0.450262 0.475731 0.048 Uiso calc 1
H H21B 0.310127 0.370769 0.444590 0.048 Uiso calc 1
H H21C 0.299313 0.574064 0.447434 0.048 Uiso calc 1
N N21 0.3530(3) 0.4736(6) 0.5017(2) 0.0192(11) Uani d 1
C C21 0.3369(4) 0.6330(8) 0.5277(2) 0.0246(14) Uani d 1
H H21D 0.280949 0.644582 0.531300 0.030 Uiso calc 1
H H21E 0.355032 0.733184 0.510638 0.030 Uiso calc 1
C C22 0.3744(3) 0.6368(8) 0.5736(2) 0.0264(12) Uani d 1
H H22A 0.353621 0.543142 0.592074 0.032 Uiso calc 1
H H22B 0.430212 0.620149 0.570793 0.032 Uiso calc 1
C C23 0.3579(3) 0.8094(8) 0.59519(19) 0.0257(13) Uani d 1
H H23A 0.390392 0.898458 0.581496 0.031 Uiso calc 1
H H23B 0.303840 0.840767 0.589997 0.031 Uiso calc 1
N N22 0.3725(3) 0.8040(6) 0.64248(17) 0.0223(10) Uani d 1
H H22N 0.332(4) 0.785(9) 0.662(2) 0.027 Uiso d 1
C C24 0.4405(3) 0.8420(7) 0.6600(2) 0.0214(11) Uani d 1
O O21 0.4954(2) 0.8854(5) 0.63690(15) 0.0255(9) Uani d 1
C C25 0.4467(3) 0.8314(8) 0.7094(2) 0.0242(12) Uani d 1
C C26 0.5143(4) 0.8731(9) 0.7281(2) 0.0354(15) Uani d 1
H H26A 0.520137 0.868026 0.759239 0.042 Uiso calc 1
H H26B 0.555964 0.907559 0.710104 0.042 Uiso calc 1
C C27 0.3810(4) 0.7778(11) 0.7356(2) 0.0415(17) Uani d 1
H H27A 0.395103 0.775397 0.766843 0.062 Uiso calc 1
H H27B 0.364896 0.663109 0.726266 0.062 Uiso calc 1
H H27C 0.338970 0.858807 0.731144 0.062 Uiso calc 1
O O22 0.1734(3) 0.6760(6) 0.57622(17) 0.0310(10) Uani d 1
O O23 0.1667(4) 0.3726(7) 0.5717(2) 0.0591(18) Uani d 1
O O24 0.0536(3) 0.5449(11) 0.5619(2) 0.0624(19) Uani d 1
S S2 0.12650(9) 0.52727(18) 0.58283(5) 0.0240(4) Uani d 1
C C211 0.1106(5) 0.5078(7) 0.6408(3) 0.0217(15) Uani d 1
H H21F 0.083063 0.398716 0.645875 0.026 Uiso calc 1
H H21G 0.161104 0.496867 0.655210 0.026 Uiso calc 1
C C212 0.0661(3) 0.6508(7) 0.6651(2) 0.0215(11) Uani d 1
C C213 -0.0178(3) 0.6588(8) 0.6509(2) 0.0304(14) Uani d 1
H H21H -0.043509 0.751535 0.666856 0.046 Uiso calc 1
H H21I -0.042740 0.549617 0.657698 0.046 Uiso calc 1
H H21J -0.020728 0.680539 0.619112 0.046 Uiso calc 1
C C214 0.0700(4) 0.6112(8) 0.7144(2) 0.0274(13) Uani d 1
H H21K 0.123502 0.609082 0.723913 0.041 Uiso calc 1
H H21L 0.046610 0.499244 0.720077 0.041 Uiso calc 1
H H21M 0.042408 0.699737 0.730856 0.041 Uiso calc 1
N N23 0.0982(3) 0.8228(6) 0.65627(16) 0.0205(10) Uani d 1
H H23N 0.071(4) 0.904(10) 0.649(2) 0.025 Uiso d 1
C C215 0.1711(3) 0.8691(8) 0.6618(2) 0.0215(12) Uani d 1
O O25 0.2210(2) 0.7750(5) 0.67734(14) 0.0240(9) Uani d 1
C C216 0.1867(3) 1.0492(8) 0.6480(2) 0.0234(12) Uani d 1
H H216 0.148817 1.107951 0.631384 0.028 Uiso calc 1
C C217 0.2507(3) 1.1311(8) 0.6577(3) 0.0346(16) Uani d 1
H H21N 0.289415 1.075050 0.674228 0.041 Uiso calc 1
H H21O 0.257890 1.245841 0.648134 0.041 Uiso calc 1

loop_
_atom_site_aniso_label
_atom_site_aniso_U_11
_atom_site_aniso_U_22
_atom_site_aniso_U_33
_atom_site_aniso_U_12
_atom_site_aniso_U_13
_atom_site_aniso_U_23
C18 0.025(4) 0.027(3) 0.022(4) -0.002(2) 0.001(3) -0.002(2)
C19 0.054(5) 0.028(3) 0.022(4) 0.017(3) -0.003(3) 0.001(3)
C110 0.026(4) 0.055(5) 0.028(4) -0.002(3) 0.013(3) -0.010(3)
N11 0.031(3) 0.027(3) 0.019(3) 0.003(2) 0.004(3) -0.0038(19)
C11 0.024(3) 0.031(3) 0.019(3) -0.008(2) 0.003(3) -0.005(2)
C12 0.023(3) 0.030(3) 0.022(3) -0.001(2) 0.001(2) -0.005(2)
C13 0.024(3) 0.026(3) 0.025(3) -0.002(2) -0.001(2) -0.004(2)
N12 0.020(2) 0.027(2) 0.021(2) 0.0001(19) -0.004(2) -0.0041(19)
C14 0.017(2) 0.015(2) 0.027(3) -0.002(2) 0.000(2) -0.004(2)
O11 0.0191(19) 0.035(2) 0.028(2) 0.0022(16) -0.0012(17) -0.0033(19)
C15 0.031(3) 0.023(3) 0.024(3) -0.004(2) 0.004(2) -0.001(2)
C16 0.031(3) 0.047(4) 0.029(3) 0.012(3) 0.005(3) 0.009(3)
C17 0.023(3) 0.087(6) 0.032(4) 0.009(4) 0.003(3) 0.018(4)
O12 0.046(2) 0.030(2) 0.028(3) 0.0111(19) -0.012(2) -0.002(2)
O13 0.128(6) 0.029(3) 0.044(4) -0.008(3) -0.038(4) -0.004(3)
O14 0.031(3) 0.154(6) 0.024(3) 0.020(4) 0.002(2) 0.006(4)
S1 0.0313(9) 0.0304(8) 0.0177(8) 0.0080(6) -0.0038(7) -0.0061(7)
C111 0.021(3) 0.021(3) 0.024(5) -0.002(2) -0.002(3) -0.002(2)
C112 0.019(3) 0.015(2) 0.025(3) 0.003(2) -0.002(2) -0.007(2)
C113 0.020(3) 0.028(3) 0.042(4) 0.005(2) 0.005(3) -0.003(3)
C114 0.031(3) 0.032(3) 0.022(3) 0.009(3) -0.004(3) -0.004(2)
N13 0.017(2) 0.021(2) 0.023(2) -0.0006(18) 0.0009(19) -0.0006(19)
C115 0.019(3) 0.024(3) 0.016(3) -0.003(2) 0.000(2) -0.006(2)
O15 0.0176(18) 0.029(2) 0.024(2) -0.0012(16) 0.0026(16) -0.0008(17)
C116 0.022(3) 0.021(3) 0.029(3) 0.003(2) -0.002(2) 0.001(3)
C117 0.029(3) 0.023(3) 0.049(4) 0.000(2) 0.002(3) -0.012(3)
C28 0.017(3) 0.035(3) 0.024(4) 0.000(2) 0.003(3) -0.005(3)
C29 0.051(5) 0.024(3) 0.031(4) -0.009(3) 0.006(3) 0.002(3)
C210 0.022(4) 0.049(4) 0.025(4) 0.000(3) -0.002(3) -0.011(3)
N21 0.013(2) 0.025(2) 0.020(3) -0.0014(18) 0.000(2) -0.003(2)
C21 0.023(3) 0.029(3) 0.022(3) 0.002(2) -0.003(3) -0.007(3)
C22 0.025(3) 0.034(3) 0.021(3) 0.005(2) 0.000(2) -0.004(2)
C23 0.024(3) 0.034(3) 0.019(3) -0.001(2) -0.005(2) 0.001(2)
N22 0.016(2) 0.031(2) 0.020(2) -0.0014(19) 0.0027(19) -0.002(2)
C24 0.023(3) 0.020(3) 0.021(3) -0.003(2) 0.000(2) -0.002(2)
O21 0.0214(19) 0.030(2) 0.025(2) -0.0029(17) 0.0025(17) -0.0014(18)
C25 0.026(3) 0.024(3) 0.023(3) 0.002(2) 0.003(2) -0.002(2)
C26 0.038(3) 0.043(4) 0.026(3) -0.012(3) -0.006(3) 0.012(3)
C27 0.028(3) 0.072(5) 0.024(3) -0.007(3) 0.000(3) 0.007(3)
O22 0.038(2) 0.031(2) 0.024(2) -0.0106(18) 0.0061(19) -0.0002(19)
O23 0.116(5) 0.030(3) 0.032(3) 0.013(3) 0.034(3) -0.006(2)
O24 0.034(3) 0.130(5) 0.023(3) -0.025(3) -0.003(2) 0.006(4)
S2 0.0250(8) 0.0296(8) 0.0173(8) -0.0039(6) 0.0017(6) -0.0010(7)
C211 0.034(4) 0.017(3) 0.014(4) 0.005(2) 0.000(3) -0.0022(19)
C212 0.019(2) 0.020(3) 0.026(3) -0.004(2) 0.003(2) -0.002(2)
C213 0.026(3) 0.032(3) 0.033(4) 0.000(2) -0.001(3) -0.002(3)
C214 0.028(3) 0.033(3) 0.022(3) -0.004(2) 0.005(2) -0.003(3)
N23 0.022(2) 0.019(2) 0.021(2) 0.0039(18) -0.0001(19) 0.0009(19)
C215 0.020(3) 0.025(3) 0.019(3) 0.000(2) 0.001(2) -0.007(2)
O25 0.0188(19) 0.029(2) 0.024(2) 0.0009(16) -0.0004(16) 0.0006(18)
C216 0.022(3) 0.023(3) 0.025(3) 0.004(2) -0.003(2) -0.003(3)
C217 0.025(3) 0.025(3) 0.053(4) -0.003(2) 0.001(3) -0.004(3)

loop_
_atom_type_symbol
_atom_type_description
_atom_type_scat_dispersion_real
_atom_type_scat_dispersion_imag
_atom_type_scat_source
C C 0.0181 0.0091 'International Tables Vol C Tables 4.2.6.8 and 6.1.1.4'
H H 0.0000 0.0000 'International Tables Vol C Tables 4.2.6.8 and 6.1.1.4'
N N 0.0311 0.0180 'International Tables Vol C Tables 4.2.6.8 and 6.1.1.4'
O O 0.0492 0.0322 'International Tables Vol C Tables 4.2.6.8 and 6.1.1.4'
S S 0.3331 0.5567 'International Tables Vol C Tables 4.2.6.8 and 6.1.1.4'

loop_
_geom_angle_atom_site_label_1
_geom_angle_atom_site_label_2
_geom_angle_atom_site_label_3
_geom_angle
N11 C18 H18A 109.5
N11 C18 H18B 109.5
H18A C18 H18B 109.5
N11 C18 H18C 109.5
H18A C18 H18C 109.5
H18B C18 H18C 109.5
N11 C19 H19A 109.5
N11 C19 H19B 109.5
H19A C19 H19B 109.5
N11 C19 H19C 109.5
H19A C19 H19C 109.5
H19B C19 H19C 109.5
N11 C110 H11A 109.5
N11 C110 H11B 109.5
H11A C110 H11B 109.5
N11 C110 H11C 109.5
H11A C110 H11C 109.5
H11B C110 H11C 109.5
C18 N11 C110 109.4(7)
C18 N11 C19 109.2(6)
C110 N11 C19 108.8(6)
C18 N11 C11 110.4(5)
C110 N11 C11 108.0(6)
C19 N11 C11 111.0(6)
N11 C11 C12 114.8(5)
N11 C11 H11D 108.6
C12 C11 H11D 108.6
N11 C11 H11E 108.6
C12 C11 H11E 108.6
H11D C11 H11E 107.5
C11 C12 C13 108.9(5)
C11 C12 H12A 109.9
C13 C12 H12A 109.9
C11 C12 H12B 109.9
C13 C12 H12B 109.9
H12A C12 H12B 108.3
N12 C13 C12 112.2(5)
N12 C13 H13A 109.2
C12 C13 H13A 109.2
N12 C13 H13B 109.2
C12 C13 H13B 109.2
H13A C13 H13B 107.9
C14 N12 C13 121.5(5)
C14 N12 H12N 127(5)
C13 N12 H12N 111(5)
O11 C14 N12 122.4(6)
O11 C14 C15 121.4(5)
N12 C14 C15 116.2(5)
C16 C15 C17 122.4(6)
C16 C15 C14 117.4(6)
C17 C15 C14 120.2(5)
C15 C16 H16A 120.0
C15 C16 H16B 120.0
H16A C16 H16B 120.0
C15 C17 H17A 109.5
C15 C17 H17B 109.5
H17A C17 H17B 109.5
C15 C17 H17C 109.5
H17A C17 H17C 109.5
H17B C17 H17C 109.5
O12 S1 O14 111.7(4)
O12 S1 O13 111.6(4)
O14 S1 O13 113.4(5)
O12 S1 C111 107.7(3)
O14 S1 C111 108.1(4)
O13 S1 C111 103.8(3)
C112 C111 S1 119.0(5)
C112 C111 H11F 107.6
S1 C111 H11F 107.6
C112 C111 H11G 107.6
S1 C111 H11G 107.6
H11F C111 H11G 107.0
N13 C112 C113 106.7(5)
N13 C112 C114 109.7(4)
C113 C112 C114 108.7(5)
N13 C112 C111 111.7(5)
C113 C112 C111 112.5(5)
C114 C112 C111 107.5(5)
C112 C113 H11H 109.5
C112 C113 H11I 109.5
H11H C113 H11I 109.5
C112 C113 H11J 109.5
H11H C113 H11J 109.5
H11I C113 H11J 109.5
C112 C114 H11K 109.5
C112 C114 H11L 109.5
H11K C114 H11L 109.5
C112 C114 H11M 109.5
H11K C114 H11M 109.5
H11L C114 H11M 109.5
C115 N13 C112 126.5(5)
C115 N13 H13N 123(4)
C112 N13 H13N 110(4)
O15 C115 N13 124.2(6)
O15 C115 C116 121.7(5)
N13 C115 C116 114.1(5)
C117 C116 C115 123.5(6)
C117 C116 H116 118.3
C115 C116 H116 118.3
C116 C117 H11N 120.0
C116 C117 H11O 120.0
H11N C117 H11O 120.0
N21 C28 H28A 109.5
N21 C28 H28B 109.5
H28A C28 H28B 109.5
N21 C28 H28C 109.5
H28A C28 H28C 109.5
H28B C28 H28C 109.5
N21 C29 H29A 109.5
N21 C29 H29B 109.5
H29A C29 H29B 109.5
N21 C29 H29C 109.5
H29A C29 H29C 109.5
H29B C29 H29C 109.5
N21 C210 H21A 109.5
N21 C210 H21B 109.5
H21A C210 H21B 109.5
N21 C210 H21C 109.5
H21A C210 H21C 109.5
H21B C210 H21C 109.5
C21 N21 C210 107.8(5)
C21 N21 C28 111.5(5)
C210 N21 C28 108.0(6)
C21 N21 C29 112.2(6)
C210 N21 C29 107.8(6)
C28 N21 C29 109.4(6)
N21 C21 C22 114.3(5)
N21 C21 H21D 108.7
C22 C21 H21D 108.7
N21 C21 H21E 108.7
C22 C21 H21E 108.7
H21D C21 H21E 107.6
C23 C22 C21 108.9(5)
C23 C22 H22A 109.9
C21 C22 H22A 109.9
C23 C22 H22B 109.9
C21 C22 H22B 109.9
H22A C22 H22B 108.3
N22 C23 C22 111.3(5)
N22 C23 H23A 109.4
C22 C23 H23A 109.4
N22 C23 H23B 109.4
C22 C23 H23B 109.4
H23A C23 H23B 108.0
C24 N22 C23 122.7(5)
C24 N22 H22N 118(4)
C23 N22 H22N 119(4)
O21 C24 N22 121.9(5)
O21 C24 C25 121.6(5)
N22 C24 C25 116.5(5)
C26 C25 C27 122.2(6)
C26 C25 C24 117.8(5)
C27 C25 C24 120.1(5)
C25 C26 H26A 120.0
C25 C26 H26B 120.0
H26A C26 H26B 120.0
C25 C27 H27A 109.5
C25 C27 H27B 109.5
H27A C27 H27B 109.5
C25 C27 H27C 109.5
H27A C27 H27C 109.5
H27B C27 H27C 109.5
O24 S2 O22 111.7(4)
O24 S2 O23 114.4(5)
O22 S2 O23 111.5(4)
O24 S2 C211 107.8(4)
O22 S2 C211 107.2(3)
O23 S2 C211 103.6(3)
C212 C211 S2 119.0(5)
C212 C211 H21F 107.6
S2 C211 H21F 107.6
C212 C211 H21G 107.6
S2 C211 H21G 107.6
H21F C211 H21G 107.0
N23 C212 C214 110.1(5)
N23 C212 C213 106.0(5)
C214 C212 C213 109.0(5)
N23 C212 C211 112.3(5)
C214 C212 C211 107.3(5)
C213 C212 C211 112.3(5)
C212 C213 H21H 109.5
C212 C213 H21I 109.5
H21H C213 H21I 109.5
C212 C213 H21J 109.5
H21H C213 H21J 109.5
H21I C213 H21J 109.5
C212 C214 H21K 109.5
C212 C214 H21L 109.5
H21K C214 H21L 109.5
C212 C214 H21M 109.5
H21K C214 H21M 109.5
H21L C214 H21M 109.5
C215 N23 C212 125.8(5)
C215 N23 H23N 112(5)
C212 N23 H23N 122(5)
O25 C215 N23 124.2(6)
O25 C215 C216 122.6(5)
N23 C215 C216 113.2(5)
C217 C216 C215 123.2(6)
C217 C216 H216 118.4
C215 C216 H216 118.4
C216 C217 H21N 120.0
C216 C217 H21O 120.0
H21N C217 H21O 120.0

loop_
_geom_bond_atom_site_label_1
_geom_bond_atom_site_label_2
_geom_bond_distance
C18 N11 1.479(10)
C18 H18A 0.9800
C18 H18B 0.9800
C18 H18C 0.9800
C19 N11 1.506(9)
C19 H19A 0.9800
C19 H19B 0.9800
C19 H19C 0.9800
C110 N11 1.498(11)
C110 H11A 0.9800
C110 H11B 0.9800
C110 H11C 0.9800
N11 C11 1.511(8)
C11 C12 1.511(9)
C11 H11D 0.9900
C11 H11E 0.9900
C12 C13 1.520(8)
C12 H12A 0.9900
C12 H12B 0.9900
C13 N12 1.463(7)
C13 H13A 0.9900
C13 H13B 0.9900
N12 C14 1.330(7)
N12 H12N 0.84(7)
C14 O11 1.239(7)
C14 C15 1.505(8)
C15 C16 1.367(9)
C15 C17 1.436(9)
C16 H16A 0.9500
C16 H16B 0.9500
C17 H17A 0.9800
C17 H17B 0.9800
C17 H17C 0.9800
O12 S1 1.434(5)
O13 S1 1.447(6)
O14 S1 1.436(7)
S1 C111 1.778(8)
C111 C112 1.548(8)
C111 H11F 0.9900
C111 H11G 0.9900
C112 N13 1.472(7)
C112 C113 1.526(7)
C112 C114 1.534(8)
C113 H11H 0.9800
C113 H11I 0.9800
C113 H11J 0.9800
C114 H11K 0.9800
C114 H11L 0.9800
C114 H11M 0.9800
N13 C115 1.333(7)
N13 H13N 0.88(7)
C115 O15 1.245(7)
C115 C116 1.496(8)
C116 C117 1.304(9)
C116 H116 0.9500
C117 H11N 0.9500
C117 H11O 0.9500
C28 N21 1.504(9)
C28 H28A 0.9800
C28 H28B 0.9800
C28 H28C 0.9800
C29 N21 1.506(9)
C29 H29A 0.9800
C29 H29B 0.9800
C29 H29C 0.9800
C210 N21 1.504(10)
C210 H21A 0.9800
C210 H21B 0.9800
C210 H21C 0.9800
N21 C21 1.500(8)
C21 C22 1.539(9)
C21 H21D 0.9900
C21 H21E 0.9900
C22 C23 1.525(8)
C22 H22A 0.9900
C22 H22B 0.9900
C23 N22 1.457(7)
C23 H23A 0.9900
C23 H23B 0.9900
N22 C24 1.338(7)
N22 H22N 0.93(7)
C24 O21 1.236(7)
C24 C25 1.505(8)
C25 C26 1.352(9)
C25 C27 1.457(9)
C26 H26A 0.9500
C26 H26B 0.9500
C27 H27A 0.9800
C27 H27B 0.9800
C27 H27C 0.9800
O22 S2 1.436(4)
O23 S2 1.437(6)
O24 S2 1.432(7)
S2 C211 1.786(8)
C211 C212 1.547(8)
C211 H21F 0.9900
C211 H21G 0.9900
C212 N23 1.479(7)
C212 C214 1.529(8)
C212 C213 1.532(8)
C213 H21H 0.9800
C213 H21I 0.9800
C213 H21J 0.9800
C214 H21K 0.9800
C214 H21L 0.9800
C214 H21M 0.9800
N23 C215 1.338(7)
N23 H23N 0.82(7)
C215 O25 1.235(7)
C215 C216 1.492(9)
C216 C217 1.323(9)
C216 H216 0.9500
C217 H21N 0.9500
C217 H21O 0.9500

loop_
_geom_hbond_atom_site_label_D
_geom_hbond_atom_site_label_H
_geom_hbond_atom_site_label_A
_geom_hbond_site_symmetry_A
_geom_hbond_distance_DH
_geom_hbond_distance_HA
_geom_hbond_distance_DA
_geom_hbond_angle_DHA
_geom_hbond_publ_flag
N12 H12N O15 . 0.84(7) 2.02(7) 2.841(6) 167(7) yes
N13 H13N O11 3_465 0.88(7) 2.10(7) 2.943(6) 162(6) yes
N22 H22N O25 . 0.93(7) 2.00(7) 2.865(6) 154(6) yes
N23 H23N O21 3_475 0.82(7) 2.15(7) 2.961(6) 174(7) yes
C11 H11D O12 . 0.99 2.31 3.216(8) 151 yes
C12 H12A O14 3_575 0.99 2.68 3.583(8) 151 yes
C13 H13B O12 . 0.99 2.69 3.463(8) 135 yes
C18 H18C O14 3_575 0.98 2.23 3.182(10) 164 yes
C18 H18B O22 3_575 0.98 2.25 3.192(8) 160 yes
C18 H18A O23 3_565 0.98 2.28 3.226(9) 162 yes
C19 H19A O24 3_575 0.98 2.63 3.555(10) 157 yes
C110 H11B O21 . 0.98 2.65 3.182(11) 114 yes
C116 H116 O11 3_465 0.95 2.68 3.375(7) 131 yes
C117 H11N N12 . 0.95 2.73 3.338(8) 123 yes
C21 H21D O22 . 0.99 2.34 3.236(8) 151 yes
C22 H22B O24 3_565 0.99 2.53 3.463(8) 157 yes
C23 H23B O22 . 0.99 2.65 3.442(7) 137 yes
C28 H28A O12 . 0.98 2.20 3.162(9) 166 yes
C28 H28B O13 1_545 0.98 2.27 3.195(9) 158 yes
C29 H29C O23 . 0.98 2.41 3.377(10) 169 yes
C211 H21F O21 3_465 0.99 2.71 3.674(8) 164 yes
C216 H216 O21 3_475 0.95 2.69 3.405(7) 132 yes

loop_
_geom_torsion_atom_site_label_1
_geom_torsion_atom_site_label_2
_geom_torsion_atom_site_label_3
_geom_torsion_atom_site_label_4
_geom_torsion
C18 N11 C11 C12 -74.4(7)
C110 N11 C11 C12 165.9(6)
C19 N11 C11 C12 46.8(9)
N11 C11 C12 C13 175.5(5)
C11 C12 C13 N12 164.4(5)
C12 C13 N12 C14 85.9(6)
C13 N12 C14 O11 -0.2(8)
C13 N12 C14 C15 179.8(5)
O11 C14 C15 C16 3.7(9)
N12 C14 C15 C16 -176.4(6)
O11 C14 C15 C17 -175.4(7)
N12 C14 C15 C17 4.5(9)
O12 S1 C111 C112 65.6(6)
O14 S1 C111 C112 -55.3(7)
O13 S1 C111 C112 -176.0(6)
S1 C111 C112 N13 -52.7(7)
S1 C111 C112 C113 67.2(7)
S1 C111 C112 C114 -173.1(5)
C113 C112 N13 C115 -177.8(5)
C114 C112 N13 C115 64.6(7)
C111 C112 N13 C115 -54.5(7)
C112 N13 C115 O15 -2.6(9)
C112 N13 C115 C116 177.6(5)
O15 C115 C116 C117 -12.6(10)
N13 C115 C116 C117 167.2(6)
C210 N21 C21 C22 164.9(6)
C28 N21 C21 C22 -76.7(7)
C29 N21 C21 C22 46.4(8)
N21 C21 C22 C23 176.3(5)
C21 C22 C23 N22 163.8(5)
C22 C23 N22 C24 90.1(7)
C23 N22 C24 O21 0.5(9)
C23 N22 C24 C25 179.7(5)
O21 C24 C25 C26 0.8(9)
N22 C24 C25 C26 -178.5(6)
O21 C24 C25 C27 -179.3(6)
N22 C24 C25 C27 1.4(9)
O24 S2 C211 C212 -56.9(7)
O22 S2 C211 C212 63.5(6)
O23 S2 C211 C212 -178.5(6)
S2 C211 C212 N23 -52.1(7)
S2 C211 C212 C214 -173.1(5)
S2 C211 C212 C213 67.2(7)
C214 C212 N23 C215 66.0(7)
C213 C212 N23 C215 -176.3(5)
C211 C212 N23 C215 -53.4(8)
C212 N23 C215 O25 -4.1(9)
C212 N23 C215 C216 177.1(5)
O25 C215 C216 C217 -11.3(10)
N23 C215 C216 C217 167.5(6)

_cod_database_fobs_code 2243088
